data_7700760
loop_
_publ_author_name
'Leverett, Anthony R.'
'Diachenko, Vera'
'Cole, Marcus L.'
'McKay, Alasdair I.'

_publ_section_title
;
 Kinetic stabilization of low-oxidation state and terminal hydrido main
 group metal complexes by a sterically demanding
 N,N'-bis(2,6-terphenyl)triazenide.
;
_journal_issue 35
_journal_name_full 'Dalton transactions (Cambridge, England : 2003)'
_journal_page_first 13197
_journal_page_last 13204
_journal_paper_doi 10.1039/c9dt02562f
_journal_volume 48
_journal_year 2019
_chemical_formula_moiety 'C48 H50 In0.75 N3, 0.5(C7 H8)'
_chemical_formula_sum 'C51.5 H54 In0.75 N3'
_chemical_formula_weight 801.09
_chemical_name_common '[In(N3Dmp2)]'
_chemical_properties_physical Air-sensitive,Moisture-sensitive,Oxygen-sensitive
_space_group_crystal_system triclinic
_space_group_IT_number 2
_space_group_name_Hall '-P 1'
_space_group_name_H-M_alt 'P -1'
_symmetry_space_group_name_Hall '-P 1'
_symmetry_space_group_name_H-M 'P -1'
_atom_sites_solution_hydrogens geom
_atom_sites_solution_primary dual
_audit_creation_date 2019-02-11
_audit_creation_method
;
Olex2 1.2
(compiled 2018.05.29 svn.r3508 for OlexSys, GUI svn.r5506)
;
_audit_update_record
;
2019-02-11 deposited with the CCDC.    2019-08-06 downloaded from the CCDC.
;
_cell_angle_alpha 103.975(4)
_cell_angle_beta 95.003(4)
_cell_angle_gamma 110.046(5)
_cell_formula_units_Z 2
_cell_length_a 10.4601(5)
_cell_length_b 11.3940(6)
_cell_length_c 19.9439(9)
_cell_measurement_reflns_used 3610
_cell_measurement_temperature 173(2)
_cell_measurement_theta_max 28.7333
_cell_measurement_theta_min 3.0029
_cell_volume 2128.9(2)
_computing_cell_refinement
;
CrysAlisPro, Agilent Technologies,
Version 1.171.35.19 (release 27-10-2011 CrysAlis171 .NET)
(compiled Oct 27 2011,15:02:11)
;
_computing_data_collection
;
CrysAlisPro, Agilent Technologies,
Version 1.171.35.19 (release 27-10-2011 CrysAlis171 .NET)
(compiled Oct 27 2011,15:02:11)
;
_computing_data_reduction
;
CrysAlisPro, Agilent Technologies,
Version 1.171.35.19 (release 27-10-2011 CrysAlis171 .NET)
(compiled Oct 27 2011,15:02:11)
;
_computing_molecular_graphics 'Olex2 (Dolomanov et al., 2009)'
_computing_publication_material 'Olex2 (Dolomanov et al., 2009)'
_computing_structure_refinement 'ShelXL (Sheldrick, 2015)'
_computing_structure_solution 'ShelXT (Sheldrick, 2015)'
_diffrn_ambient_temperature 173
_diffrn_detector_area_resol_mean 8.4171
_diffrn_measured_fraction_theta_full 0.998
_diffrn_measured_fraction_theta_max 0.998
_diffrn_measurement_details
;
#__ type_ start__ end____ width___ exp.time_
  1 omega   91.00  118.00   1.0000   35.0000
omega____ theta____ kappa____ phi______ frames
    -       21.0069   77.0000   60.0000 27

#__ type_ start__ end____ width___ exp.time_
  2 omega  -13.00  103.00   1.0000   35.0000
omega____ theta____ kappa____ phi______ frames
    -       21.0069   77.0000  -30.0000 116

#__ type_ start__ end____ width___ exp.time_
  3 omega    4.00   37.00   1.0000   35.0000
omega____ theta____ kappa____ phi______ frames
    -       21.0069   77.0000   60.0000 33

#__ type_ start__ end____ width___ exp.time_
  4 omega  -54.00   68.00   1.0000   35.0000
omega____ theta____ kappa____ phi______ frames
    -      -24.1319   77.0000 -150.0000 122

#__ type_ start__ end____ width___ exp.time_
  5 omega  -59.00   33.00   1.0000   35.0000
omega____ theta____ kappa____ phi______ frames
    -      -24.1319   77.0000  120.0000 92

#__ type_ start__ end____ width___ exp.time_
  6 omega -115.00    3.00   1.0000   35.0000
omega____ theta____ kappa____ phi______ frames
    -      -24.1319  -38.0000  150.0000 118
;
_diffrn_measurement_device_type 'Xcalibur, Sapphire2, large Be window'
_diffrn_measurement_method '\w scans'
_diffrn_orient_matrix_UB_11 -0.0075452000
_diffrn_orient_matrix_UB_12 -0.0314042000
_diffrn_orient_matrix_UB_13 -0.0362666000
_diffrn_orient_matrix_UB_21 0.0494392000
_diffrn_orient_matrix_UB_22 0.0577158000
_diffrn_orient_matrix_UB_23 -0.0037739000
_diffrn_orient_matrix_UB_31 0.0538227000
_diffrn_orient_matrix_UB_32 -0.0218434000
_diffrn_orient_matrix_UB_33 0.0078774000
_diffrn_radiation_monochromator graphite
_diffrn_radiation_type MoK\a
_diffrn_radiation_wavelength 0.71073
_diffrn_reflns_av_R_equivalents 0.0632
_diffrn_reflns_av_unetI/netI 0.0986
_diffrn_reflns_Laue_measured_fraction_full 0.998
_diffrn_reflns_Laue_measured_fraction_max 0.998
_diffrn_reflns_limit_h_max 13
_diffrn_reflns_limit_h_min -13
_diffrn_reflns_limit_k_max 14
_diffrn_reflns_limit_k_min -13
_diffrn_reflns_limit_l_max 24
_diffrn_reflns_limit_l_min -24
_diffrn_reflns_number 18249
_diffrn_reflns_point_group_measured_fraction_full 0.998
_diffrn_reflns_point_group_measured_fraction_max 0.998
_diffrn_reflns_theta_full 25.242
_diffrn_reflns_theta_max 26.373
_diffrn_reflns_theta_min 3.009
_diffrn_source 'Enhance (Mo) X-ray Source'
_exptl_absorpt_coefficient_mu 0.461
_exptl_absorpt_correction_T_max 1.00000
_exptl_absorpt_correction_T_min 0.49688
_exptl_absorpt_correction_type multi-scan
_exptl_absorpt_process_details
;
CrysAlisPro, Agilent Technologies,
Version 1.171.35.19 (release 27-10-2011 CrysAlis171 .NET)
(compiled Oct 27 2011,15:02:11)
Empirical absorption correction using spherical harmonics,
 implemented in SCALE3 ABSPACK scaling algorithm.
;
_exptl_crystal_colour red
_exptl_crystal_colour_primary red
_exptl_crystal_density_diffrn 1.250
_exptl_crystal_description block
_exptl_crystal_F_000 842
_exptl_crystal_recrystallization_method 'Re-crystallisation from solvent: Toluene'
_exptl_crystal_size_max 0.2
_exptl_crystal_size_mid 0.15
_exptl_crystal_size_min 0.12
_refine_diff_density_max 1.416
_refine_diff_density_min -1.071
_refine_diff_density_rms 0.078
_refine_ls_extinction_method none
_refine_ls_goodness_of_fit_ref 1.078
_refine_ls_hydrogen_treatment constr
_refine_ls_matrix_type full
_refine_ls_number_parameters 545
_refine_ls_number_reflns 8694
_refine_ls_number_restraints 549
_refine_ls_restrained_S_all 1.045
_refine_ls_R_factor_all 0.1084
_refine_ls_R_factor_gt 0.0661
_refine_ls_shift/su_max 0.001
_refine_ls_shift/su_mean 0.000
_refine_ls_structure_factor_coef Fsqd
_refine_ls_weighting_details 'w=1/[\s^2^(Fo^2^)+(0.0348P)^2^+1.7033P] where P=(Fo^2^+2Fc^2^)/3'
_refine_ls_weighting_scheme calc
_refine_ls_wR_factor_gt 0.1240
_refine_ls_wR_factor_ref 0.1421
_reflns_Friedel_coverage 0.000
_reflns_number_gt 5850
_reflns_number_total 8694
_reflns_threshold_expression 'I > 2\s(I)'
_cod_data_source_file c9dt02562f2.cif
_cod_data_source_block 15
_cod_depositor_comments 'Adding full bibliography for 7700747--7700761.cif.'
_cod_original_cell_volume 2128.86(19)
_cod_original_formula_sum 'C51.50 H54 In0.75 N3'
_cod_database_code 7700760
_shelx_shelxl_version_number 2018/3
_shelx_space_group_comment
;
The symmetry employed for this shelxl refinement is uniquely defined
by the following loop, which should always be used as a source of
symmetry information in preference to the above space-group names.
They are only intended as comments.
;
_shelx_estimated_absorpt_t_max 0.947
_shelx_estimated_absorpt_t_min 0.913
_reflns_odcompleteness_completeness 99.85
_reflns_odcompleteness_iscentric 1
_reflns_odcompleteness_theta 26.32
_olex2_refinement_description
;
1. Fixed Uiso
 At 1.2 times of:
  All C(H) groups
 At 1.5 times of:
  All C(H,H,H) groups
2. Restrained distances
 C50-C51 \\sim C51-C52 \\sim C52-C53 \\sim C53-C54 \\sim C54-C55 \\sim C55-C50
 with sigma of 0.02
 C50-C54 \\sim C50-C52 \\sim C55-C53 \\sim C51-C55 \\sim C52-C54 \\sim C51-C53
 with sigma of 0.04
 C49-C55 \\sim C49-C51
 with sigma of 0.04
3. Restrained planarity
 C49, C50, C51, C52, C53, C54, C55
 with sigma of 0.1
4. Uiso/Uaniso restraints and constraints
C49 \\sim C50 \\sim C51 \\sim C52 \\sim C53 \\sim C54 \\sim C55: within 2A with
sigma of 0.02 and sigma for terminal atoms of 0.04
5. Rigid body (RIGU) restrains
 C49, C50, C51, C52, C53, C54, C55
 with sigma for 1-2 distances of 0.004 and sigma for 1-3 distances of 0.004
 C20, In1, N3, N1, N2, C25, C1, C26, C30, C2, C6, C31, C27, C40, C29, C7, C3,
 C5, C16, C32, C36, C28, C41, C45, C8, C12, C4, C11, C21, C17, C33, C37, C35,
 C39, C42, C46, C44, C48, C13, C9, C15, C10, C24, C22, C18, C34, C43, C14, C19,
 C38, C47, C23
 with sigma for 1-2 distances of 0.004 and sigma for 1-3 distances of 0.004
6. Others
 Fixed Sof: In1(0.75) C49(0.5) H49A(0.5) H49B(0.5) H49C(0.5) C50(0.5) C51(0.5)
 H51(0.5) C52(0.5) H52(0.5) C53(0.5) H53(0.5) C54(0.5) H54(0.5) C55(0.5)
 H55(0.5)
7.a Aromatic/amide H refined with riding coordinates:
 C29(H29), C42(H42), C20(H20), C44(H44), C28(H28), C27(H27), C5(H5), C33(H33),
 C9(H9), C4(H4), C11(H11), C35(H35), C3(H3), C18(H18), C51(H51), C52(H52),
 C53(H53), C54(H54), C55(H55)
7.b Idealised Me refined as rotating group:
 C13(H13A,H13B,H13C), C46(H46A,H46B,H46C), C48(H48A,H48B,H48C), C38(H38A,H38B,
 H38C), C22(H22A,H22B,H22C), C15(H15A,H15B,H15C), C24(H24A,H24B,H24C), C14(H14A,
 H14B,H14C), C39(H39A,H39B,H39C), C37(H37A,H37B,H37C), C47(H47A,H47B,H47C),
 C23(H23A,H23B,H23C), C49(H49A,H49B,H49C)
;
_olex2_submission_special_instructions 'No special instructions were received'

loop_
_space_group_symop_operation_xyz
'x, y, z'
'-x, -y, -z'

loop_
_atom_site_label
_atom_site_type_symbol
_atom_site_fract_x
_atom_site_fract_y
_atom_site_fract_z
_atom_site_U_iso_or_equiv
_atom_site_adp_type
_atom_site_occupancy
_atom_site_site_symmetry_order
_atom_site_calc_flag
_atom_site_refinement_flags_posn
_atom_site_refinement_flags_adp
_atom_site_refinement_flags_occupancy
_atom_site_disorder_assembly
_atom_site_disorder_group
In1 In 0.29246(5) 0.53423(5) 0.60909(2) 0.04397(16) Uani 0.75 1 d . U P . .
N2 N 0.2413(3) 0.5282(3) 0.74951(15) 0.0235(7) Uani 1 1 d . U . . .
N3 N 0.1908(3) 0.5822(3) 0.70875(15) 0.0254(7) Uani 1 1 d . U . . .
N1 N 0.3256(3) 0.4827(3) 0.71747(16) 0.0279(7) Uani 1 1 d . U . . .
C1 C 0.4107(4) 0.4342(4) 0.75300(19) 0.0255(8) Uani 1 1 d . U . . .
C41 C -0.0365(4) 0.4397(4) 0.84527(19) 0.0234(8) Uani 1 1 d . U . . .
C31 C 0.2142(4) 0.8115(4) 0.67869(19) 0.0250(8) Uani 1 1 d . U . . .
C40 C -0.0420(4) 0.4410(4) 0.77507(18) 0.0228(8) Uani 1 1 d . U . . .
C7 C 0.4192(4) 0.5640(4) 0.87905(19) 0.0281(9) Uani 1 1 d . U . . .
C25 C 0.0873(4) 0.6302(4) 0.72845(18) 0.0230(8) Uani 1 1 d . U . . .
C26 C 0.0964(4) 0.7443(4) 0.71094(18) 0.0239(8) Uani 1 1 d . U . . .
C29 C -0.1247(4) 0.6201(4) 0.76972(18) 0.0260(8) Uani 1 1 d . U . . .
H29 H -0.201582 0.577673 0.788873 0.031 Uiso 1 1 calc R . . . .
C8 C 0.4703(4) 0.6980(4) 0.8847(2) 0.0301(9) Uani 1 1 d . U . . .
C2 C 0.4576(4) 0.4713(4) 0.8258(2) 0.0283(9) Uani 1 1 d . U . . .
C42 C -0.0567(4) 0.3229(4) 0.8610(2) 0.0279(9) Uani 1 1 d . U . . .
H42 H -0.050806 0.322797 0.908762 0.033 Uiso 1 1 calc R . . . .
C20 C 0.2246(4) 0.1625(4) 0.5294(2) 0.0375(10) Uani 1 1 d . U . . .
H20 H 0.135967 0.095046 0.510467 0.045 Uiso 1 1 calc R . . . .
C30 C -0.0232(4) 0.5659(4) 0.75811(18) 0.0233(8) Uani 1 1 d . U . . .
C19 C 0.3019(4) 0.2173(4) 0.4839(2) 0.0369(10) Uani 1 1 d . U . . .
C44 C -0.0929(4) 0.2091(4) 0.7403(2) 0.0289(9) Uani 1 1 d . U . . .
H44 H -0.114330 0.129870 0.704172 0.035 Uiso 1 1 calc R . . . .
C12 C 0.3401(4) 0.5180(4) 0.9273(2) 0.0296(9) Uani 1 1 d . U . . .
C34 C 0.4367(4) 0.9445(4) 0.6221(2) 0.0304(9) Uani 1 1 d . U . . .
C32 C 0.3390(4) 0.9003(4) 0.7235(2) 0.0280(9) Uani 1 1 d . U . . .
C28 C -0.1141(4) 0.7342(4) 0.7537(2) 0.0290(9) Uani 1 1 d . U . . .
H28 H -0.182643 0.770181 0.762764 0.035 Uiso 1 1 calc R . . . .
C21 C 0.2721(4) 0.2028(4) 0.6018(2) 0.0343(9) Uani 1 1 d . U . . .
C45 C -0.0703(4) 0.3250(4) 0.7217(2) 0.0272(9) Uani 1 1 d . U . . .
C27 C -0.0049(4) 0.7961(4) 0.72455(19) 0.0272(9) Uani 1 1 d . U . . .
H27 H 0.001404 0.874364 0.713708 0.033 Uiso 1 1 calc R . . . .
C6 C 0.4554(4) 0.3473(4) 0.7068(2) 0.0274(9) Uani 1 1 d . U . . .
C43 C -0.0849(4) 0.2068(4) 0.8095(2) 0.0313(9) Uani 1 1 d . U . . .
C13 C 0.5605(4) 0.7499(4) 0.8355(2) 0.0404(11) Uani 1 1 d . U . . .
H13A H 0.628416 0.708435 0.829591 0.061 Uiso 1 1 calc GR . . . .
H13B H 0.608923 0.844584 0.855177 0.061 Uiso 1 1 calc GR . . . .
H13C H 0.502878 0.730583 0.789761 0.061 Uiso 1 1 calc GR . . . .
C5 C 0.5503(4) 0.3021(4) 0.7346(2) 0.0335(10) Uani 1 1 d . U . . .
H5 H 0.583483 0.246123 0.703945 0.040 Uiso 1 1 calc R . . . .
C46 C -0.0099(4) 0.5615(4) 0.90380(19) 0.0319(9) Uani 1 1 d . U . . .
H46A H 0.067865 0.633732 0.897723 0.048 Uiso 1 1 calc GR . . . .
H46B H 0.012741 0.546902 0.949067 0.048 Uiso 1 1 calc GR . . . .
H46C H -0.092838 0.583090 0.902752 0.048 Uiso 1 1 calc GR . . . .
C33 C 0.4482(4) 0.9633(4) 0.6938(2) 0.0321(9) Uani 1 1 d . U . . .
H33 H 0.533533 1.021230 0.723853 0.039 Uiso 1 1 calc R . . . .
C36 C 0.2011(4) 0.7891(4) 0.6062(2) 0.0287(9) Uani 1 1 d . U . . .
C10 C 0.3577(4) 0.7384(4) 0.9846(2) 0.0325(9) Uani 1 1 d . U . . .
C9 C 0.4375(4) 0.7823(4) 0.93733(19) 0.0332(9) Uani 1 1 d . U . . .
H9 H 0.470918 0.872720 0.940835 0.040 Uiso 1 1 calc R . . . .
C4 C 0.5961(4) 0.3379(4) 0.8060(2) 0.0357(10) Uani 1 1 d . U . . .
H4 H 0.659300 0.305248 0.824379 0.043 Uiso 1 1 calc R . . . .
C16 C 0.4029(4) 0.3038(4) 0.6297(2) 0.0267(8) Uani 1 1 d . U . . .
C11 C 0.3108(4) 0.6062(4) 0.97920(19) 0.0315(9) Uani 1 1 d . U . . .
H11 H 0.257285 0.575040 1.011827 0.038 Uiso 1 1 calc R . . . .
C48 C -0.0774(4) 0.3199(4) 0.64520(19) 0.0321(9) Uani 1 1 d . U . . .
H48A H -0.111498 0.385805 0.636261 0.048 Uiso 1 1 calc GR . . . .
H48B H -0.140441 0.233077 0.616006 0.048 Uiso 1 1 calc GR . . . .
H48C H 0.015234 0.337515 0.633589 0.048 Uiso 1 1 calc GR . . . .
C38 C 0.5542(4) 1.0219(4) 0.5921(2) 0.0395(10) Uani 1 1 d . U . . .
H38A H 0.531400 1.090142 0.578041 0.059 Uiso 1 1 calc GR . . . .
H38B H 0.568142 0.963522 0.550932 0.059 Uiso 1 1 calc GR . . . .
H38C H 0.639247 1.062193 0.627764 0.059 Uiso 1 1 calc GR . . . .
C17 C 0.4826(4) 0.3593(4) 0.5842(2) 0.0316(9) Uani 1 1 d . U . . .
C22 C 0.6227(4) 0.4681(4) 0.6129(2) 0.0433(11) Uani 1 1 d . U . . .
H22A H 0.612570 0.541619 0.646293 0.065 Uiso 1 1 calc GR . . . .
H22B H 0.662371 0.496649 0.574162 0.065 Uiso 1 1 calc GR . . . .
H22C H 0.684290 0.436613 0.636974 0.065 Uiso 1 1 calc GR . . . .
C35 C 0.3125(4) 0.8568(4) 0.5789(2) 0.0341(9) Uani 1 1 d . U . . .
H35 H 0.303161 0.842525 0.529470 0.041 Uiso 1 1 calc R . . . .
C3 C 0.5509(4) 0.4209(4) 0.8507(2) 0.0353(10) Uani 1 1 d . U . . .
H3 H 0.583670 0.444749 0.899912 0.042 Uiso 1 1 calc R . . . .
C15 C 0.2867(4) 0.3764(4) 0.9246(2) 0.0391(10) Uani 1 1 d . U . . .
H15A H 0.245297 0.322593 0.876036 0.059 Uiso 1 1 calc GR . . . .
H15B H 0.216441 0.360138 0.954341 0.059 Uiso 1 1 calc GR . . . .
H15C H 0.363351 0.354003 0.941800 0.059 Uiso 1 1 calc GR . . . .
C18 C 0.4318(4) 0.3152(4) 0.5123(2) 0.0360(10) Uani 1 1 d . U . . .
H18 H 0.486970 0.352694 0.481831 0.043 Uiso 1 1 calc R . . . .
C24 C 0.1865(4) 0.1384(4) 0.6488(2) 0.0436(11) Uani 1 1 d . U . . .
H24A H 0.098612 0.072116 0.620666 0.065 Uiso 1 1 calc GR . . . .
H24B H 0.168065 0.204087 0.684092 0.065 Uiso 1 1 calc GR . . . .
H24C H 0.236986 0.096898 0.672495 0.065 Uiso 1 1 calc GR . . . .
C14 C 0.3209(5) 0.8306(4) 1.0400(2) 0.0450(11) Uani 1 1 d . U . . .
H14A H 0.386344 0.920102 1.047585 0.068 Uiso 1 1 calc GR . . . .
H14B H 0.325463 0.807164 1.084044 0.068 Uiso 1 1 calc GR . . . .
H14C H 0.226762 0.824631 1.024410 0.068 Uiso 1 1 calc GR . . . .
C39 C 0.0670(4) 0.6952(4) 0.5570(2) 0.0457(12) Uani 1 1 d . U . . .
H39A H 0.026276 0.620011 0.574665 0.068 Uiso 1 1 calc GR . . . .
H39B H 0.085930 0.665202 0.509958 0.068 Uiso 1 1 calc GR . . . .
H39C H 0.002113 0.739573 0.554618 0.068 Uiso 1 1 calc GR . . . .
C37 C 0.3510(5) 0.9315(5) 0.8023(2) 0.0454(12) Uani 1 1 d . U . . .
H37A H 0.294758 0.982637 0.817771 0.068 Uiso 1 1 calc GR . . . .
H37B H 0.448080 0.982000 0.825017 0.068 Uiso 1 1 calc GR . . . .
H37C H 0.317970 0.850093 0.815420 0.068 Uiso 1 1 calc GR . . . .
C47 C -0.1053(5) 0.0814(4) 0.8277(3) 0.0469(12) Uani 1 1 d . U . . .
H47A H -0.032613 0.050123 0.813337 0.070 Uiso 1 1 calc GR . . . .
H47B H -0.196154 0.015510 0.802990 0.070 Uiso 1 1 calc GR . . . .
H47C H -0.100243 0.097039 0.878538 0.070 Uiso 1 1 calc GR . . . .
C23 C 0.2472(5) 0.1744(5) 0.4055(2) 0.0527(13) Uani 1 1 d . U . . .
H23A H 0.165254 0.093201 0.393126 0.079 Uiso 1 1 calc GR . . . .
H23B H 0.318887 0.159815 0.379966 0.079 Uiso 1 1 calc GR . . . .
H23C H 0.221993 0.242435 0.392622 0.079 Uiso 1 1 calc GR . . . .
C49 C 1.1964(19) 1.0564(17) 0.9581(9) 0.057(6) Uani 0.5 1 d D U P A -1
H49A H 1.229542 0.984409 0.950425 0.086 Uiso 0.5 1 calc GR . P A -1
H49B H 1.266338 1.134212 0.992108 0.086 Uiso 0.5 1 calc GR . P A -1
H49C H 1.179606 1.075264 0.913435 0.086 Uiso 0.5 1 calc GR . P A -1
C50 C 1.0621(9) 1.0180(8) 0.9864(4) 0.0390(19) Uani 0.5 1 d D U P A -1
C51 C 0.9583(14) 0.8975(15) 0.9543(9) 0.037(6) Uani 0.5 1 d D U P A -1
H51 H 0.971426 0.839500 0.914903 0.044 Uiso 0.5 1 calc R . P A -1
C52 C 0.8369(9) 0.8609(8) 0.9788(4) 0.042(2) Uani 0.5 1 d D U P A -1
H52 H 0.766152 0.777540 0.956806 0.050 Uiso 0.5 1 calc R . P A -1
C53 C 0.8176(17) 0.9457(13) 1.0356(8) 0.044(4) Uani 0.5 1 d D U P A -1
H53 H 0.733012 0.920893 1.052480 0.053 Uiso 0.5 1 calc R . P A -1
C54 C 0.9208(9) 1.0668(9) 1.0682(5) 0.046(2) Uani 0.5 1 d D U P A -1
H54 H 0.907536 1.124959 1.107364 0.056 Uiso 0.5 1 calc R . P A -1
C55 C 1.0433(15) 1.1023(16) 1.0432(10) 0.041(6) Uani 0.5 1 d D U P A -1
H55 H 1.114769 1.185234 1.065354 0.049 Uiso 0.5 1 calc R . P A -1

loop_
_atom_site_aniso_label
_atom_site_aniso_U_11
_atom_site_aniso_U_22
_atom_site_aniso_U_33
_atom_site_aniso_U_23
_atom_site_aniso_U_13
_atom_site_aniso_U_12
In1 0.0535(3) 0.0747(4) 0.0401(2) 0.0349(2) 0.0267(2) 0.0514(3)
N2 0.0200(17) 0.0233(18) 0.0294(17) 0.0086(14) 0.0027(13) 0.0103(14)
N3 0.0268(18) 0.0279(18) 0.0324(17) 0.0156(15) 0.0075(13) 0.0183(15)
N1 0.0257(18) 0.033(2) 0.0329(17) 0.0110(15) 0.0054(14) 0.0191(16)
C1 0.023(2) 0.026(2) 0.0343(19) 0.0145(17) 0.0068(16) 0.0133(17)
C41 0.0172(19) 0.028(2) 0.0308(19) 0.0119(16) 0.0060(15) 0.0132(17)
C31 0.027(2) 0.023(2) 0.0331(19) 0.0119(17) 0.0073(15) 0.0162(17)
C40 0.0163(19) 0.025(2) 0.0297(18) 0.0082(16) 0.0037(15) 0.0101(17)
C7 0.026(2) 0.036(2) 0.0245(19) 0.0122(17) -0.0010(15) 0.0137(18)
C25 0.026(2) 0.026(2) 0.0228(18) 0.0074(16) 0.0030(15) 0.0156(17)
C26 0.027(2) 0.023(2) 0.0251(19) 0.0067(16) 0.0024(15) 0.0141(17)
C29 0.023(2) 0.028(2) 0.028(2) 0.0087(17) 0.0060(16) 0.0101(18)
C8 0.024(2) 0.035(2) 0.030(2) 0.0137(18) 0.0007(16) 0.0085(18)
C2 0.023(2) 0.030(2) 0.036(2) 0.0147(18) 0.0049(16) 0.0106(18)
C42 0.023(2) 0.035(2) 0.034(2) 0.0157(18) 0.0078(16) 0.0167(19)
C20 0.029(2) 0.027(2) 0.051(2) 0.002(2) -0.0017(18) 0.013(2)
C30 0.024(2) 0.025(2) 0.0224(18) 0.0069(16) 0.0003(15) 0.0127(17)
C19 0.039(2) 0.035(3) 0.041(2) 0.006(2) 0.0016(18) 0.025(2)
C44 0.027(2) 0.026(2) 0.038(2) 0.0085(18) 0.0080(17) 0.0154(18)
C12 0.024(2) 0.037(2) 0.031(2) 0.0166(18) 0.0004(16) 0.0120(19)
C34 0.033(2) 0.030(2) 0.038(2) 0.0167(19) 0.0123(17) 0.0185(19)
C32 0.028(2) 0.028(2) 0.034(2) 0.0139(18) 0.0065(16) 0.0153(18)
C28 0.026(2) 0.031(2) 0.039(2) 0.0130(19) 0.0105(17) 0.0197(19)
C21 0.028(2) 0.030(2) 0.051(2) 0.011(2) 0.0053(18) 0.0182(19)
C45 0.022(2) 0.031(2) 0.035(2) 0.0099(17) 0.0072(16) 0.0164(18)
C27 0.028(2) 0.028(2) 0.035(2) 0.0136(18) 0.0065(16) 0.0183(18)
C6 0.021(2) 0.028(2) 0.039(2) 0.0131(18) 0.0050(16) 0.0138(18)
C43 0.030(2) 0.028(2) 0.046(2) 0.0179(19) 0.0117(18) 0.0167(19)
C13 0.042(3) 0.040(3) 0.042(2) 0.019(2) 0.013(2) 0.013(2)
C5 0.026(2) 0.034(2) 0.050(2) 0.016(2) 0.0094(18) 0.019(2)
C46 0.037(2) 0.033(2) 0.029(2) 0.0090(18) 0.0029(17) 0.017(2)
C33 0.028(2) 0.034(2) 0.038(2) 0.0147(19) 0.0036(17) 0.0120(19)
C36 0.032(2) 0.027(2) 0.033(2) 0.0095(18) 0.0101(16) 0.0166(18)
C10 0.031(2) 0.038(2) 0.028(2) 0.0114(18) 0.0008(16) 0.012(2)
C9 0.034(2) 0.032(2) 0.031(2) 0.0105(18) 0.0012(17) 0.010(2)
C4 0.024(2) 0.045(3) 0.051(2) 0.027(2) 0.0067(18) 0.019(2)
C16 0.024(2) 0.026(2) 0.038(2) 0.0103(17) 0.0059(16) 0.0185(17)
C11 0.025(2) 0.044(2) 0.029(2) 0.0166(19) 0.0033(16) 0.013(2)
C48 0.034(2) 0.030(2) 0.032(2) 0.0054(18) 0.0042(17) 0.015(2)
C38 0.039(3) 0.041(3) 0.049(3) 0.021(2) 0.018(2) 0.020(2)
C17 0.029(2) 0.031(2) 0.041(2) 0.0093(19) 0.0074(17) 0.0185(19)
C22 0.036(3) 0.050(3) 0.042(3) 0.015(2) 0.0059(19) 0.013(2)
C35 0.041(2) 0.034(2) 0.033(2) 0.0141(19) 0.0117(18) 0.018(2)
C3 0.027(2) 0.046(3) 0.041(2) 0.022(2) 0.0046(18) 0.017(2)
C15 0.034(3) 0.046(3) 0.048(3) 0.027(2) 0.010(2) 0.018(2)
C18 0.036(2) 0.038(3) 0.039(2) 0.009(2) 0.0082(18) 0.022(2)
C24 0.028(2) 0.042(3) 0.060(3) 0.017(2) 0.012(2) 0.010(2)
C14 0.053(3) 0.045(3) 0.034(2) 0.009(2) 0.011(2) 0.014(2)
C39 0.044(3) 0.051(3) 0.031(2) 0.008(2) 0.0030(19) 0.009(2)
C37 0.038(3) 0.056(3) 0.035(2) 0.013(2) 0.0020(19) 0.010(2)
C47 0.057(3) 0.037(3) 0.065(3) 0.026(2) 0.022(2) 0.029(2)
C23 0.062(3) 0.052(3) 0.039(2) 0.001(2) -0.011(2) 0.029(3)
C49 0.051(8) 0.079(12) 0.063(10) 0.037(8) 0.021(7) 0.036(8)
C50 0.049(5) 0.037(4) 0.046(4) 0.026(4) 0.011(4) 0.024(4)
C51 0.051(7) 0.033(7) 0.033(8) 0.012(6) 0.003(6) 0.023(6)
C52 0.046(5) 0.034(5) 0.046(5) 0.017(4) 0.000(4) 0.014(4)
C53 0.052(8) 0.039(7) 0.050(7) 0.025(6) 0.012(6) 0.020(5)
C54 0.058(6) 0.042(5) 0.047(5) 0.012(4) 0.004(4) 0.030(4)
C55 0.050(7) 0.032(7) 0.040(8) 0.010(6) -0.001(6) 0.019(6)

loop_
_atom_type_symbol
_atom_type_description
_atom_type_scat_dispersion_real
_atom_type_scat_dispersion_imag
_atom_type_scat_source
C C 0.0033 0.0016 'International Tables Vol C Tables 4.2.6.8 and 6.1.1.4'
H H 0.0000 0.0000 'International Tables Vol C Tables 4.2.6.8 and 6.1.1.4'
In In -0.7276 1.3100 'International Tables Vol C Tables 4.2.6.8 and 6.1.1.4'
N N 0.0061 0.0033 'International Tables Vol C Tables 4.2.6.8 and 6.1.1.4'

loop_
_geom_angle_atom_site_label_1
_geom_angle_atom_site_label_2
_geom_angle_atom_site_label_3
_geom_angle
N3 In1 N1 52.52(10)
N1 N2 N3 107.7(3)
N2 N3 In1 100.5(2)
N2 N3 C25 119.4(3)
C25 N3 In1 139.3(2)
N2 N1 In1 99.1(2)
N2 N1 C1 120.5(3)
C1 N1 In1 140.0(2)
C2 C1 N1 126.2(3)
C2 C1 C6 120.5(3)
C6 C1 N1 113.2(3)
C40 C41 C46 121.5(3)
C42 C41 C40 119.1(4)
C42 C41 C46 119.5(3)
C32 C31 C26 118.5(3)
C36 C31 C26 121.3(3)
C36 C31 C32 120.2(3)
C41 C40 C30 119.1(3)
C41 C40 C45 119.9(3)
C45 C40 C30 121.0(3)
C8 C7 C2 120.6(4)
C12 C7 C8 119.9(4)
C12 C7 C2 119.3(4)
C26 C25 N3 114.5(3)
C26 C25 C30 121.2(3)
C30 C25 N3 124.2(3)
C25 C26 C31 120.7(3)
C27 C26 C31 120.0(3)
C27 C26 C25 119.2(4)
C28 C29 C30 121.0(4)
C7 C8 C13 120.7(4)
C9 C8 C7 118.8(4)
C9 C8 C13 120.5(4)
C1 C2 C7 124.9(3)
C3 C2 C1 117.9(4)
C3 C2 C7 117.2(3)
C43 C42 C41 122.3(4)
C19 C20 C21 122.4(4)
C25 C30 C40 123.7(3)
C25 C30 C29 117.7(3)
C29 C30 C40 118.5(3)
C20 C19 C18 118.1(4)
C20 C19 C23 121.7(4)
C18 C19 C23 120.2(4)
C43 C44 C45 122.0(4)
C7 C12 C15 121.8(4)
C11 C12 C7 119.1(4)
C11 C12 C15 119.1(4)
C33 C34 C38 120.7(4)
C33 C34 C35 118.2(4)
C35 C34 C38 121.1(4)
C31 C32 C37 120.4(3)
C33 C32 C31 118.7(3)
C33 C32 C37 120.7(4)
C27 C28 C29 120.5(3)
C20 C21 C16 118.7(4)
C20 C21 C24 120.6(4)
C16 C21 C24 120.7(4)
C40 C45 C44 118.7(3)
C40 C45 C48 122.5(3)
C44 C45 C48 118.8(3)
C28 C27 C26 120.3(4)
C1 C6 C16 121.0(3)
C5 C6 C1 119.0(4)
C5 C6 C16 120.0(3)
C42 C43 C47 121.5(4)
C44 C43 C42 117.9(4)
C44 C43 C47 120.6(4)
C4 C5 C6 120.6(4)
C34 C33 C32 122.1(4)
C31 C36 C35 119.1(4)
C31 C36 C39 121.1(4)
C35 C36 C39 119.9(3)
C9 C10 C11 118.2(4)
C9 C10 C14 121.2(4)
C11 C10 C14 120.6(4)
C10 C9 C8 122.1(4)
C5 C4 C3 120.2(4)
C21 C16 C6 119.3(4)
C17 C16 C21 119.5(4)
C17 C16 C6 121.2(3)
C10 C11 C12 121.9(4)
C16 C17 C22 120.5(4)
C18 C17 C16 119.9(4)
C18 C17 C22 119.6(4)
C34 C35 C36 121.7(4)
C4 C3 C2 121.8(4)
C17 C18 C19 121.4(4)
C51 C50 C49 119.4(9)
C55 C50 C49 120.6(10)
C55 C50 C51 120.0(9)
C52 C51 C50 120.5(10)
C51 C52 C53 119.7(11)
C52 C53 C54 120.3(12)
C55 C54 C53 119.5(11)
C50 C55 C54 120.1(11)

loop_
_geom_bond_atom_site_label_1
_geom_bond_atom_site_label_2
_geom_bond_distance
In1 N3 2.371(3)
In1 N1 2.400(3)
N2 N3 1.307(4)
N2 N1 1.307(4)
N3 C25 1.414(4)
N1 C1 1.419(4)
C1 C2 1.402(5)
C1 C6 1.415(5)
C41 C40 1.400(5)
C41 C42 1.390(5)
C41 C46 1.504(5)
C31 C26 1.500(5)
C31 C32 1.407(5)
C31 C36 1.392(5)
C40 C30 1.494(5)
C40 C45 1.401(5)
C7 C8 1.406(6)
C7 C2 1.493(5)
C7 C12 1.403(5)
C25 C26 1.400(5)
C25 C30 1.404(5)
C26 C27 1.395(5)
C29 C30 1.409(5)
C29 C28 1.383(5)
C8 C13 1.503(5)
C8 C9 1.395(5)
C2 C3 1.402(5)
C42 C43 1.384(5)
C20 C19 1.386(6)
C20 C21 1.393(6)
C19 C18 1.390(6)
C19 C23 1.515(6)
C44 C45 1.405(5)
C44 C43 1.382(5)
C12 C11 1.393(5)
C12 C15 1.501(6)
C34 C33 1.383(5)
C34 C38 1.513(5)
C34 C35 1.388(5)
C32 C33 1.389(5)
C32 C37 1.510(5)
C28 C27 1.379(5)
C21 C16 1.408(5)
C21 C24 1.500(6)
C45 C48 1.508(5)
C6 C5 1.397(5)
C6 C16 1.487(5)
C43 C47 1.508(6)
C5 C4 1.373(5)
C36 C35 1.395(5)
C36 C39 1.516(5)
C10 C9 1.384(5)
C10 C11 1.388(6)
C10 C14 1.504(6)
C4 C3 1.374(6)
C16 C17 1.402(5)
C17 C22 1.510(6)
C17 C18 1.388(5)
C49 C50 1.52(2)
C50 C51 1.381(12)
C50 C55 1.373(12)
C51 C52 1.367(11)
C52 C53 1.380(13)
C53 C54 1.383(13)
C54 C55 1.381(12)
